data_7048649
loop_
_publ_author_name
'Gradiski, Matthew V.'
'Tsui, Brian T. H.'
'Lough, Alan J.'
'Morris, Robert H.'

_publ_section_title
;
 PNN' &amp; P<sub>2</sub>NN' ligands via reductive amination with
 phosphine aldehydes: synthesis and base-metal coordination chemistry.
;
_journal_issue 6
_journal_name_full 'Dalton transactions (Cambridge, England : 2003)'
_journal_page_first 2150
_journal_page_last 2159
_journal_paper_doi 10.1039/c8dt04058c
_journal_volume 48
_journal_year 2019
_chemical_formula_moiety 'C38 H62 Cl4 Co2 N4 P2, 2(C7 H8)'
_chemical_formula_sum 'C52 H78 Cl4 Co2 N4 P2'
_chemical_formula_weight 1080.78
_space_group_crystal_system triclinic
_space_group_IT_number 2
_space_group_name_Hall '-P 1'
_space_group_name_H-M_alt 'P -1'
_symmetry_space_group_name_Hall '-P 1'
_symmetry_space_group_name_H-M 'P -1'
_atom_sites_solution_hydrogens mixed
_audit_creation_method SHELXL-2016/6
_audit_update_record
;
2018-10-09 deposited with the CCDC.
2019-01-16 downloaded from the CCDC.
;
_cell_angle_alpha 103.832(3)
_cell_angle_beta 97.260(3)
_cell_angle_gamma 94.369(6)
_cell_formula_units_Z 1
_cell_length_a 8.1738(5)
_cell_length_b 10.2012(5)
_cell_length_c 17.1703(11)
_cell_measurement_reflns_used 9927
_cell_measurement_temperature 150(2)
_cell_measurement_theta_max 26.12
_cell_measurement_theta_min 2.47
_cell_volume 1370.60(14)
_computing_cell_refinement APEX2
_computing_data_collection 'APEX2 (Bruker, 2014)'
_computing_data_reduction 'SAINT (Bruker, 2014)'
_computing_molecular_graphics 'PLATON (Spek, 2009)'
_computing_publication_material 'SHELXTL (Sheldrick, 2008)'
_computing_structure_refinement 'SHELXL-2016/6 (Sheldrick, 2016)'
_computing_structure_solution 'SHELXT (Sheldrick, 2015)'
_diffrn_ambient_temperature 150(2)
_diffrn_measured_fraction_theta_full 0.998
_diffrn_measured_fraction_theta_max 0.987
_diffrn_measurement_device_type 'Bruker Kappa APEX-DUO CCD'
_diffrn_measurement_method '\f and \w scans'
_diffrn_radiation_type MoK\a
_diffrn_radiation_wavelength 0.71073
_diffrn_reflns_av_R_equivalents 0.0447
_diffrn_reflns_av_unetI/netI 0.0408
_diffrn_reflns_Laue_measured_fraction_full 0.998
_diffrn_reflns_Laue_measured_fraction_max 0.987
_diffrn_reflns_limit_h_max 10
_diffrn_reflns_limit_h_min -10
_diffrn_reflns_limit_k_max 13
_diffrn_reflns_limit_k_min -13
_diffrn_reflns_limit_l_max 22
_diffrn_reflns_limit_l_min -22
_diffrn_reflns_number 33862
_diffrn_reflns_point_group_measured_fraction_full 0.998
_diffrn_reflns_point_group_measured_fraction_max 0.987
_diffrn_reflns_theta_full 25.242
_diffrn_reflns_theta_max 27.631
_diffrn_reflns_theta_min 2.069
_diffrn_source 'sealed tube with Bruker Triumph monochromator'
_exptl_absorpt_coefficient_mu 0.896
_exptl_absorpt_correction_T_max 0.7456
_exptl_absorpt_correction_T_min 0.7047
_exptl_absorpt_correction_type multi-scan
_exptl_absorpt_process_details 'SADABS (Bruker, 2014)'
_exptl_crystal_colour blue
_exptl_crystal_density_diffrn 1.309
_exptl_crystal_description Block
_exptl_crystal_F_000 570
_exptl_crystal_size_max 0.16
_exptl_crystal_size_mid 0.12
_exptl_crystal_size_min 0.10
_refine_diff_density_max 0.359
_refine_diff_density_min -0.391
_refine_diff_density_rms 0.078
_refine_ls_extinction_method none
_refine_ls_goodness_of_fit_ref 1.142
_refine_ls_hydrogen_treatment mixed
_refine_ls_matrix_type full
_refine_ls_number_parameters 294
_refine_ls_number_reflns 6311
_refine_ls_number_restraints 0
_refine_ls_restrained_S_all 1.142
_refine_ls_R_factor_all 0.0770
_refine_ls_R_factor_gt 0.0503
_refine_ls_shift/su_max 0.001
_refine_ls_shift/su_mean 0.000
_refine_ls_structure_factor_coef Fsqd
_refine_ls_weighting_details 'w=1/[\s^2^(Fo^2^)+(0.0221P)^2^+3.6058P] where P=(Fo^2^+2Fc^2^)/3'
_refine_ls_weighting_scheme calc
_refine_ls_wR_factor_gt 0.1196
_refine_ls_wR_factor_ref 0.1299
_reflns_Friedel_coverage 0.000
_reflns_number_gt 4665
_reflns_number_total 6311
_reflns_threshold_expression 'I > 2\s(I)'
_cod_data_source_file c8dt04058c2.cif
_cod_data_source_block 4_d17166_a
_cod_depositor_comments 'Adding full bibliography for 7048646--7048653.cif.'
_cod_database_code 7048649
_shelx_shelxl_version_number 2016/6
_shelx_space_group_comment
; 
The symmetry employed for this shelxl refinement is uniquely defined 
by the following loop, which should always be used as a source of 
symmetry information in preference to the above space-group names. 
They are only intended as comments. 
;

loop_
_space_group_symop_operation_xyz
'x, y, z'
'-x, -y, -z'

loop_
_atom_site_label
_atom_site_type_symbol
_atom_site_fract_x
_atom_site_fract_y
_atom_site_fract_z
_atom_site_U_iso_or_equiv
_atom_site_adp_type
_atom_site_occupancy
_atom_site_site_symmetry_order
_atom_site_calc_flag
_atom_site_refinement_flags_posn
_atom_site_refinement_flags_adp
Co1 Co 0.66811(6) 0.41362(6) 0.68463(3) 0.03053(14) Uani 1 1 d . .
Cl1 Cl 0.74831(14) 0.32694(13) 0.78869(6) 0.0495(3) Uani 1 1 d . .
Cl2 Cl 0.77082(12) 0.32592(12) 0.56960(6) 0.0434(3) Uani 1 1 d . .
P1 P 0.37381(11) 0.37689(9) 0.65528(5) 0.02247(19) Uani 1 1 d . .
N1 N 0.7281(3) 0.6208(3) 0.71896(17) 0.0302(7) Uani 1 1 d . .
N2 N 0.6972(4) 0.6350(4) 0.58639(18) 0.0356(8) Uani 1 1 d . .
C1 C 0.7511(4) 0.6814(5) 0.7997(2) 0.0364(9) Uani 1 1 d . .
H1A H 0.763391 0.625613 0.836724 0.044 Uiso 1 1 calc R U
C2 C 0.7573(5) 0.8181(5) 0.8303(2) 0.0427(10) Uani 1 1 d . .
H2A H 0.777488 0.857204 0.887127 0.051 Uiso 1 1 calc R U
C3 C 0.7329(5) 0.8993(5) 0.7754(2) 0.0423(10) Uani 1 1 d . .
H3A H 0.732751 0.994663 0.794850 0.051 Uiso 1 1 calc R U
C4 C 0.7092(4) 0.8404(4) 0.6932(2) 0.0344(9) Uani 1 1 d . .
H4A H 0.691055 0.894448 0.655557 0.041 Uiso 1 1 calc R U
C5 C 0.7121(4) 0.7009(4) 0.6659(2) 0.0297(8) Uani 1 1 d . .
C6 C 0.6771(5) 0.7009(4) 0.5202(2) 0.0303(8) Uani 1 1 d . .
H6A H 0.754140 0.785478 0.533147 0.036 Uiso 1 1 calc R U
H6B H 0.562153 0.724513 0.511136 0.036 Uiso 1 1 calc R U
C7 C 0.7149(5) 0.6021(4) 0.4445(2) 0.0293(8) Uani 1 1 d . .
H7A H 0.676377 0.509103 0.447197 0.035 Uiso 1 1 calc R U
H7B H 0.836986 0.607741 0.447004 0.035 Uiso 1 1 calc R U
C11 C 0.2961(4) 0.2074(4) 0.6636(2) 0.0273(7) Uani 1 1 d . .
H11A H 0.324330 0.206530 0.721896 0.033 Uiso 1 1 calc R U
C12 C 0.3843(5) 0.0936(4) 0.6138(2) 0.0375(9) Uani 1 1 d . .
H12A H 0.362341 0.092532 0.555645 0.045 Uiso 1 1 calc R U
H12B H 0.505587 0.111979 0.631695 0.045 Uiso 1 1 calc R U
C13 C 0.3216(6) -0.0450(4) 0.6254(3) 0.0465(11) Uani 1 1 d . .
H13A H 0.374799 -0.116891 0.591083 0.056 Uiso 1 1 calc R U
H13B H 0.353653 -0.046648 0.682677 0.056 Uiso 1 1 calc R U
C14 C 0.1357(6) -0.0740(4) 0.6031(3) 0.0494(12) Uani 1 1 d . .
H14A H 0.098952 -0.162446 0.613138 0.059 Uiso 1 1 calc R U
H14B H 0.104524 -0.080381 0.544628 0.059 Uiso 1 1 calc R U
C15 C 0.0486(6) 0.0359(4) 0.6519(3) 0.0455(11) Uani 1 1 d . .
H15A H 0.070402 0.035920 0.709926 0.055 Uiso 1 1 calc R U
H15B H -0.072628 0.016263 0.633877 0.055 Uiso 1 1 calc R U
C16 C 0.1078(4) 0.1764(4) 0.6419(3) 0.0336(8) Uani 1 1 d . .
H16A H 0.074128 0.179807 0.585000 0.040 Uiso 1 1 calc R U
H16B H 0.054193 0.246440 0.677271 0.040 Uiso 1 1 calc R U
C21 C 0.2592(4) 0.4945(3) 0.72188(19) 0.0218(7) Uani 1 1 d . .
H21A H 0.138098 0.465088 0.703386 0.026 Uiso 1 1 calc R U
C22 C 0.2922(4) 0.6416(4) 0.7152(2) 0.0283(8) Uani 1 1 d . .
H22A H 0.411891 0.673308 0.731836 0.034 Uiso 1 1 calc R U
H22B H 0.261852 0.645122 0.658126 0.034 Uiso 1 1 calc R U
C23 C 0.1918(5) 0.7349(4) 0.7689(2) 0.0335(8) Uani 1 1 d . .
H23A H 0.219382 0.829646 0.765944 0.040 Uiso 1 1 calc R U
H23B H 0.072040 0.708885 0.748557 0.040 Uiso 1 1 calc R U
C24 C 0.2267(5) 0.7274(4) 0.8567(2) 0.0386(9) Uani 1 1 d . .
H24A H 0.154337 0.784635 0.889052 0.046 Uiso 1 1 calc R U
H24B H 0.343455 0.763337 0.879066 0.046 Uiso 1 1 calc R U
C25 C 0.1959(5) 0.5819(4) 0.8636(2) 0.0340(9) Uani 1 1 d . .
H25A H 0.076315 0.549709 0.847066 0.041 Uiso 1 1 calc R U
H25B H 0.226046 0.579441 0.920894 0.041 Uiso 1 1 calc R U
C26 C 0.2971(5) 0.4867(4) 0.8104(2) 0.0286(8) Uani 1 1 d . .
H26A H 0.269317 0.392271 0.813826 0.034 Uiso 1 1 calc R U
H26B H 0.416931 0.512860 0.830318 0.034 Uiso 1 1 calc R U
C1S C 0.3598(7) 0.1851(5) -0.0636(3) 0.0574(13) Uani 1 1 d . .
C2S C 0.1986(8) 0.1249(5) -0.0916(3) 0.0682(15) Uani 1 1 d . .
H2SA H 0.179569 0.036632 -0.127426 0.082 Uiso 1 1 calc R U
C3S C 0.0638(9) 0.1924(8) -0.0680(5) 0.090(2) Uani 1 1 d . .
H3SA H -0.045572 0.147474 -0.085226 0.108 Uiso 1 1 calc R U
C4S C 0.0864(9) 0.3168(7) -0.0223(4) 0.0800(19) Uani 1 1 d . .
H4SA H -0.006044 0.364405 -0.009323 0.096 Uiso 1 1 calc R U
C5S C 0.2454(9) 0.3780(6) 0.0067(3) 0.0658(16) Uani 1 1 d . .
H5SA H 0.261847 0.466774 0.041909 0.079 Uiso 1 1 calc R U
C6S C 0.3793(7) 0.3143(5) -0.0139(3) 0.0544(12) Uani 1 1 d . .
H6SA H 0.487761 0.359549 0.006297 0.065 Uiso 1 1 calc R U
C7S C 0.5060(10) 0.1186(9) -0.0853(5) 0.119(3) Uani 1 1 d . .
H7SA H 0.593110 0.186695 -0.089908 0.178 Uiso 1 1 calc R U
H7SB H 0.476063 0.050838 -0.137372 0.178 Uiso 1 1 calc R U
H7SC H 0.546596 0.073900 -0.043260 0.178 Uiso 1 1 calc R U
H2N H 0.717(5) 0.543(4) 0.572(2) 0.031(11) Uiso 1 1 d . .

loop_
_atom_site_aniso_label
_atom_site_aniso_U_11
_atom_site_aniso_U_22
_atom_site_aniso_U_33
_atom_site_aniso_U_23
_atom_site_aniso_U_13
_atom_site_aniso_U_12
Co1 0.0209(2) 0.0477(3) 0.0226(2) 0.0074(2) 0.00235(18) 0.0077(2)
Cl1 0.0503(6) 0.0628(7) 0.0360(5) 0.0189(5) -0.0065(5) 0.0111(5)
Cl2 0.0340(5) 0.0660(7) 0.0311(5) 0.0064(5) 0.0091(4) 0.0229(5)
P1 0.0200(4) 0.0283(5) 0.0196(4) 0.0060(3) 0.0032(3) 0.0057(3)
N1 0.0169(14) 0.053(2) 0.0175(14) 0.0058(13) 0.0014(11) -0.0018(13)
N2 0.043(2) 0.043(2) 0.0179(15) 0.0044(14) 0.0034(13) 0.0000(16)
C1 0.0231(18) 0.062(3) 0.0206(17) 0.0044(18) 0.0027(14) 0.0012(18)
C2 0.033(2) 0.065(3) 0.0236(19) -0.0010(19) 0.0052(16) 0.002(2)
C3 0.034(2) 0.053(3) 0.033(2) -0.0008(19) 0.0096(17) -0.0031(19)
C4 0.0251(19) 0.048(2) 0.0283(19) 0.0080(17) 0.0050(15) -0.0020(17)
C5 0.0160(16) 0.050(2) 0.0211(17) 0.0062(16) 0.0034(13) -0.0043(15)
C6 0.0268(18) 0.044(2) 0.0195(17) 0.0060(16) 0.0015(14) 0.0067(16)
C7 0.0289(19) 0.040(2) 0.0216(17) 0.0110(15) 0.0050(14) 0.0079(16)
C11 0.0274(18) 0.0264(18) 0.0271(18) 0.0076(14) -0.0025(14) 0.0048(15)
C12 0.037(2) 0.033(2) 0.039(2) 0.0022(17) -0.0016(17) 0.0165(17)
C13 0.057(3) 0.027(2) 0.047(2) 0.0002(18) -0.012(2) 0.0165(19)
C14 0.058(3) 0.023(2) 0.057(3) 0.0039(19) -0.016(2) 0.0017(19)
C15 0.047(3) 0.028(2) 0.057(3) 0.009(2) -0.002(2) -0.0030(18)
C16 0.0262(19) 0.0257(19) 0.048(2) 0.0073(17) 0.0041(16) 0.0031(15)
C21 0.0227(16) 0.0228(17) 0.0215(16) 0.0079(13) 0.0044(13) 0.0025(13)
C22 0.0275(18) 0.0272(18) 0.0349(19) 0.0125(15) 0.0120(15) 0.0052(15)
C23 0.036(2) 0.0258(19) 0.042(2) 0.0100(16) 0.0118(17) 0.0098(16)
C24 0.041(2) 0.034(2) 0.037(2) -0.0015(17) 0.0108(18) 0.0079(18)
C25 0.040(2) 0.037(2) 0.0284(19) 0.0090(16) 0.0149(16) 0.0096(17)
C26 0.036(2) 0.0299(19) 0.0226(17) 0.0088(15) 0.0095(15) 0.0067(16)
C1S 0.068(3) 0.061(3) 0.051(3) 0.023(3) 0.012(3) 0.024(3)
C2S 0.082(4) 0.045(3) 0.063(3) -0.006(3) -0.004(3) 0.003(3)
C3S 0.068(4) 0.085(5) 0.108(6) 0.022(4) -0.013(4) 0.010(4)
C4S 0.088(5) 0.091(5) 0.081(4) 0.035(4) 0.041(4) 0.042(4)
C5S 0.116(5) 0.052(3) 0.034(3) 0.016(2) 0.015(3) 0.015(3)
C6S 0.065(3) 0.048(3) 0.049(3) 0.019(2) -0.006(2) -0.005(2)
C7S 0.124(7) 0.125(7) 0.148(8) 0.065(6) 0.079(6) 0.072(6)

loop_
_atom_type_symbol
_atom_type_description
_atom_type_scat_dispersion_real
_atom_type_scat_dispersion_imag
_atom_type_scat_source
C C 0.0033 0.0016 'International Tables Vol C Tables 4.2.6.8 and 6.1.1.4'
H H 0.0000 0.0000 'International Tables Vol C Tables 4.2.6.8 and 6.1.1.4'
Cl Cl 0.1484 0.1585 'International Tables Vol C Tables 4.2.6.8 and 6.1.1.4'
Co Co 0.3494 0.9721 'International Tables Vol C Tables 4.2.6.8 and 6.1.1.4'
N N 0.0061 0.0033 'International Tables Vol C Tables 4.2.6.8 and 6.1.1.4'
P P 0.1023 0.0942 'International Tables Vol C Tables 4.2.6.8 and 6.1.1.4'

loop_
_geom_angle_atom_site_label_1
_geom_angle_atom_site_label_2
_geom_angle_atom_site_label_3
_geom_angle
_geom_angle_site_symmetry_1
_geom_angle_site_symmetry_3
N1 Co1 Cl1 109.19(9) . .
N1 Co1 Cl2 109.65(9) . .
Cl1 Co1 Cl2 115.31(5) . .
N1 Co1 P1 106.04(9) . .
Cl1 Co1 P1 108.19(4) . .
Cl2 Co1 P1 108.03(4) . .
C11 P1 C7 108.60(17) . 2_666
C11 P1 C21 104.32(16) . .
C7 P1 C21 100.26(15) 2_666 .
C11 P1 Co1 111.12(11) . .
C7 P1 Co1 115.02(12) 2_666 .
C21 P1 Co1 116.47(11) . .
C1 N1 C5 118.3(4) . .
C1 N1 Co1 117.2(3) . .
C5 N1 Co1 123.1(2) . .
C5 N2 C6 124.3(4) . .
C5 N2 H2N 120(2) . .
C6 N2 H2N 115(2) . .
N1 C1 C2 123.3(4) . .
N1 C1 H1A 118.4 . .
C2 C1 H1A 118.4 . .
C1 C2 C3 118.1(4) . .
C1 C2 H2A 121.0 . .
C3 C2 H2A 121.0 . .
C4 C3 C2 119.8(4) . .
C4 C3 H3A 120.1 . .
C2 C3 H3A 120.1 . .
C3 C4 C5 119.3(4) . .
C3 C4 H4A 120.4 . .
C5 C4 H4A 120.4 . .
N2 C5 N1 115.5(4) . .
N2 C5 C4 123.4(4) . .
N1 C5 C4 121.1(3) . .
N2 C6 C7 107.7(3) . .
N2 C6 H6A 110.2 . .
C7 C6 H6A 110.2 . .
N2 C6 H6B 110.2 . .
C7 C6 H6B 110.2 . .
H6A C6 H6B 108.5 . .
C6 C7 P1 118.2(3) . 2_666
C6 C7 H7A 107.8 . .
P1 C7 H7A 107.8 2_666 .
C6 C7 H7B 107.8 . .
P1 C7 H7B 107.8 2_666 .
H7A C7 H7B 107.1 . .
C16 C11 C12 110.8(3) . .
C16 C11 P1 113.2(2) . .
C12 C11 P1 112.0(3) . .
C16 C11 H11A 106.8 . .
C12 C11 H11A 106.8 . .
P1 C11 H11A 106.8 . .
C13 C12 C11 110.4(3) . .
C13 C12 H12A 109.6 . .
C11 C12 H12A 109.6 . .
C13 C12 H12B 109.6 . .
C11 C12 H12B 109.6 . .
H12A C12 H12B 108.1 . .
C14 C13 C12 111.4(3) . .
C14 C13 H13A 109.3 . .
C12 C13 H13A 109.3 . .
C14 C13 H13B 109.4 . .
C12 C13 H13B 109.3 . .
H13A C13 H13B 108.0 . .
C13 C14 C15 111.4(4) . .
C13 C14 H14A 109.3 . .
C15 C14 H14A 109.3 . .
C13 C14 H14B 109.3 . .
C15 C14 H14B 109.3 . .
H14A C14 H14B 108.0 . .
C14 C15 C16 111.4(4) . .
C14 C15 H15A 109.3 . .
C16 C15 H15A 109.3 . .
C14 C15 H15B 109.3 . .
C16 C15 H15B 109.3 . .
H15A C15 H15B 108.0 . .
C11 C16 C15 111.3(3) . .
C11 C16 H16A 109.4 . .
C15 C16 H16A 109.4 . .
C11 C16 H16B 109.4 . .
C15 C16 H16B 109.4 . .
H16A C16 H16B 108.0 . .
C26 C21 C22 110.8(3) . .
C26 C21 P1 111.5(2) . .
C22 C21 P1 112.1(2) . .
C26 C21 H21A 107.4 . .
C22 C21 H21A 107.4 . .
P1 C21 H21A 107.4 . .
C23 C22 C21 110.7(3) . .
C23 C22 H22A 109.5 . .
C21 C22 H22A 109.5 . .
C23 C22 H22B 109.5 . .
C21 C22 H22B 109.5 . .
H22A C22 H22B 108.1 . .
C24 C23 C22 111.6(3) . .
C24 C23 H23A 109.3 . .
C22 C23 H23A 109.3 . .
C24 C23 H23B 109.3 . .
C22 C23 H23B 109.3 . .
H23A C23 H23B 108.0 . .
C23 C24 C25 111.1(3) . .
C23 C24 H24A 109.4 . .
C25 C24 H24A 109.4 . .
C23 C24 H24B 109.4 . .
C25 C24 H24B 109.4 . .
H24A C24 H24B 108.0 . .
C24 C25 C26 111.7(3) . .
C24 C25 H25A 109.3 . .
C26 C25 H25A 109.3 . .
C24 C25 H25B 109.3 . .
C26 C25 H25B 109.3 . .
H25A C25 H25B 107.9 . .
C25 C26 C21 110.3(3) . .
C25 C26 H26A 109.6 . .
C21 C26 H26A 109.6 . .
C25 C26 H26B 109.6 . .
C21 C26 H26B 109.6 . .
H26A C26 H26B 108.1 . .
C6S C1S C2S 117.0(5) . .
C6S C1S C7S 119.8(6) . .
C2S C1S C7S 123.3(6) . .
C1S C2S C3S 120.8(5) . .
C1S C2S H2SA 119.6 . .
C3S C2S H2SA 119.6 . .
C4S C3S C2S 120.7(6) . .
C4S C3S H3SA 119.6 . .
C2S C3S H3SA 119.6 . .
C3S C4S C5S 119.3(6) . .
C3S C4S H4SA 120.4 . .
C5S C4S H4SA 120.4 . .
C6S C5S C4S 121.4(5) . .
C6S C5S H5SA 119.3 . .
C4S C5S H5SA 119.3 . .
C5S C6S C1S 120.7(5) . .
C5S C6S H6SA 119.6 . .
C1S C6S H6SA 119.6 . .
C1S C7S H7SA 109.5 . .
C1S C7S H7SB 109.5 . .
H7SA C7S H7SB 109.5 . .
C1S C7S H7SC 109.5 . .
H7SA C7S H7SC 109.5 . .
H7SB C7S H7SC 109.5 . .

loop_
_geom_bond_atom_site_label_1
_geom_bond_atom_site_label_2
_geom_bond_distance
_geom_bond_site_symmetry_2
Co1 N1 2.056(3) .
Co1 Cl1 2.2252(11) .
Co1 Cl2 2.2573(11) .
Co1 P1 2.3764(10) .
P1 C11 1.841(4) .
P1 C7 1.842(3) 2_666
P1 C21 1.847(3) .
N1 C1 1.359(4) .
N1 C5 1.363(5) .
N2 C5 1.355(5) .
N2 C6 1.452(5) .
N2 H2N 0.95(4) .
C1 C2 1.362(6) .
C1 H1A 0.9500 .
C2 C3 1.402(6) .
C2 H2A 0.9500 .
C3 C4 1.378(5) .
C3 H3A 0.9500 .
C4 C5 1.390(6) .
C4 H4A 0.9500 .
C6 C7 1.524(5) .
C6 H6A 0.9900 .
C6 H6B 0.9900 .
C7 H7A 0.9900 .
C7 H7B 0.9900 .
C11 C16 1.527(5) .
C11 C12 1.551(5) .
C11 H11A 1.0000 .
C12 C13 1.533(6) .
C12 H12A 0.9900 .
C12 H12B 0.9900 .
C13 C14 1.508(6) .
C13 H13A 0.9900 .
C13 H13B 0.9900 .
C14 C15 1.512(6) .
C14 H14A 0.9900 .
C14 H14B 0.9900 .
C15 C16 1.533(5) .
C15 H15A 0.9900 .
C15 H15B 0.9900 .
C16 H16A 0.9900 .
C16 H16B 0.9900 .
C21 C26 1.535(4) .
C21 C22 1.539(5) .
C21 H21A 1.0000 .
C22 C23 1.523(5) .
C22 H22A 0.9900 .
C22 H22B 0.9900 .
C23 C24 1.520(5) .
C23 H23A 0.9900 .
C23 H23B 0.9900 .
C24 C25 1.521(5) .
C24 H24A 0.9900 .
C24 H24B 0.9900 .
C25 C26 1.534(5) .
C25 H25A 0.9900 .
C25 H25B 0.9900 .
C26 H26A 0.9900 .
C26 H26B 0.9900 .
C1S C6S 1.373(7) .
C1S C2S 1.386(8) .
C1S C7S 1.464(8) .
C2S C3S 1.395(9) .
C2S H2SA 0.9500 .
C3S C4S 1.309(9) .
C3S H3SA 0.9500 .
C4S C5S 1.375(9) .
C4S H4SA 0.9500 .
C5S C6S 1.357(8) .
C5S H5SA 0.9500 .
C6S H6SA 0.9500 .
C7S H7SA 0.9800 .
C7S H7SB 0.9800 .
C7S H7SC 0.9800 .

loop_
_geom_hbond_atom_site_label_D
_geom_hbond_atom_site_label_H
_geom_hbond_atom_site_label_A
_geom_hbond_distance_DH
_geom_hbond_distance_HA
_geom_hbond_distance_DA
_geom_hbond_angle_DHA
N2 H2N Cl2 0.95(4) 2.28(4) 3.207(4) 166(3)

loop_
_geom_torsion_atom_site_label_1
_geom_torsion_atom_site_label_2
_geom_torsion_atom_site_label_3
_geom_torsion_atom_site_label_4
_geom_torsion
_geom_torsion_site_symmetry_1
_geom_torsion_site_symmetry_4
C5 N1 C1 C2 0.6(5) . .
Co1 N1 C1 C2 -166.0(3) . .
N1 C1 C2 C3 2.3(6) . .
C1 C2 C3 C4 -2.1(6) . .
C2 C3 C4 C5 -0.9(6) . .
C6 N2 C5 N1 179.3(3) . .
C6 N2 C5 C4 0.3(6) . .
C1 N1 C5 N2 177.1(3) . .
Co1 N1 C5 N2 -17.0(4) . .
C1 N1 C5 C4 -3.8(5) . .
Co1 N1 C5 C4 162.0(3) . .
C3 C4 C5 N2 -177.1(4) . .
C3 C4 C5 N1 3.9(5) . .
C5 N2 C6 C7 163.9(3) . .
N2 C6 C7 P1 156.7(3) . 2_666
C7 P1 C11 C16 -50.1(3) 2_666 .
C21 P1 C11 C16 56.1(3) . .
Co1 P1 C11 C16 -177.6(2) . .
C7 P1 C11 C12 76.0(3) 2_666 .
C21 P1 C11 C12 -177.7(2) . .
Co1 P1 C11 C12 -51.4(3) . .
C16 C11 C12 C13 -55.0(4) . .
P1 C11 C12 C13 177.5(3) . .
C11 C12 C13 C14 56.2(5) . .
C12 C13 C14 C15 -57.0(5) . .
C13 C14 C15 C16 56.2(5) . .
C12 C11 C16 C15 54.7(4) . .
P1 C11 C16 C15 -178.5(3) . .
C14 C15 C16 C11 -55.3(5) . .
C11 P1 C21 C26 61.9(3) . .
C7 P1 C21 C26 174.3(3) 2_666 .
Co1 P1 C21 C26 -61.0(3) . .
C11 P1 C21 C22 -173.2(2) . .
C7 P1 C21 C22 -60.8(3) 2_666 .
Co1 P1 C21 C22 63.9(3) . .
C26 C21 C22 C23 -56.4(4) . .
P1 C21 C22 C23 178.3(3) . .
C21 C22 C23 C24 56.0(4) . .
C22 C23 C24 C25 -55.5(4) . .
C23 C24 C25 C26 55.6(4) . .
C24 C25 C26 C21 -56.0(4) . .
C22 C21 C26 C25 56.2(4) . .
P1 C21 C26 C25 -178.2(3) . .
C6S C1S C2S C3S -1.8(8) . .
C7S C1S C2S C3S 179.1(6) . .
C1S C2S C3S C4S 3.7(10) . .
C2S C3S C4S C5S -4.2(10) . .
C3S C4S C5S C6S 2.9(9) . .
C4S C5S C6S C1S -1.1(8) . .
C2S C1S C6S C5S 0.6(7) . .
C7S C1S C6S C5S 179.7(5) . .
